data_2000361
loop_
_publ_author_name
'Drouin, M.'
'Lamothe, S.'
'Michel, A. G.'

_publ_section_title
;
 Functionalized hydrocarbons with condensed ring skeletons. XII. A
 methyltricyclo[8.4.0.0^2,7^]tetradec-8-ene and a
 vinylcyclododeca-3,9-diene, products from competing intramolecular
 Diels-Alder cycloadditions
;
_journal_issue 12
_journal_name_full 'Acta Crystallographica Section C'
_journal_page_first 2151
_journal_page_last 2154
_journal_paper_doi 10.1107/S0108270192004426
_journal_volume 48
_journal_year 1992
_chemical_formula_sum 'C23 H32 O8'
_chemical_formula_weight 436.50
_space_group_IT_number 14
_space_group_name_Hall '-P 2yn'
_space_group_name_H-M_alt 'P 1 21/n 1'
_symmetry_cell_setting monoclinic
_symmetry_space_group_name_Hall '-P 2yn'
_symmetry_space_group_name_H-M 'P 1 21/n 1'
_cell_angle_alpha 90
_cell_angle_beta 109.21(2)
_cell_angle_gamma 90
_cell_formula_units_Z 4
_cell_length_a 12.767(5)
_cell_length_b 10.199(3)
_cell_length_c 19.175(3)
_cell_volume 2357.8(12)
_diffrn_radiation_type Cu
_diffrn_radiation_wavelength 1.54056
_exptl_absorpt_coefficient_mu 0.73
_exptl_crystal_density_diffrn 1.230
_exptl_crystal_F_000 936
_cod_data_source_file du0316.cif
_cod_data_source_block du0316b
_cod_original_cell_volume 2357
_cod_database_code 2000361

loop_
_space_group_symop_id
_space_group_symop_operation_xyz
1 x,y,z
2 -x+1/2,y+1/2,-z+1/2
3 -x,-y,-z
4 x+1/2,-y+1/2,z+1/2

loop_
_atom_site_label
_atom_site_fract_x
_atom_site_fract_y
_atom_site_fract_z
C1 .7416(2) .1490(2) -.31610(10)
C2 .6591(2) .1655(3) -.28890(10)
C3 .6552(2) .1216(3) -.21560(10)
C4 .6639(2) .2384(2) -.16300(10)
C5 .6783(2) .2029(2) -.08180(10)
C6 .8031(2) .1947(2) -.03210(10)
C7 .8517(2) .3297(3) -.01430(10)
C8 .8919(3) .3771(4) .0532(2)
C9 .8704(2) .1089(2) -.06550(10)
C10 .9608(2) .1427(2) -.07870(10)
C11 1.0228(2) .0572(2) -.11450(10)
C12 1.0462(2) .1255(2) -.18030(10)
C13 .9393(2) .1828(2) -.23650(10)
C14 .8501(2) .0837(2) -.27400(10)
C15 .7331(3) .1982(3) -.39110(10)
C16 1.1016(2) .0348(3) -.22080(10)
C17 1.1539(3) -.1807(3) -.2382(2)
C18 1.1277(2) .2372(3) -.15060(10)
C19 1.3072(3) .2850(4) -.0689(2)
C20 .6255(2) .3080(2) -.04710(10)
C21 .5899(2) .3604(3) .06390(10)
C22 .6159(2) .0760(2) -.08000(10)
C23 .4391(3) -.0201(3) -.1190(2)
O1 1.1419(2) .0736(2) -.26500(10)
O2 1.10180(10) -.0898(2) -.20240(10)
O3 1.1106(2) .3508(2) -.16410(10)
O4 1.2233(2) .1912(2) -.10460(10)
O5 .59040(10) .4119(2) -.07330(10)
O6 .62690(10) .2677(2) .01960(10)
O7 .6571(2) -.0254(2) -.05240(10)
O8 .50810(10) .0936(2) -.11300(10)
H2 .588(2) .213(2) -.3190(10)
H3A .717(2) .059(2) -.1940(10)
H3B .587(2) .070(2) -.2200(10)
H4A .598(2) .294(2) -.1840(10)
H4B .723(2) .295(2) -.1650(10)
H6 .803(2) .154(2) .0110(10)
H7 .855(2) .389(2) -.0600(10)
H8A .920(2) .472(3) .0590(10)
H8B .887(2) .318(3) .093(2)
H9 .844(2) .023(2) -.0750(10)
H10 .992(2) .219(2) -.0660(10)
H11A 1.096(2) .034(2) -.0800(10)
H11B .984(2) -.017(2) -.1310(10)
H13A .960(2) .229(2) -.2690(10)
H13B .907(2) .245(2) -.2130(10)
H14A .839(2) .020(2) -.2380(10)
H14B .874(2) .037(2) -.3000(10)
H15A .788(2) .256(3) -.3870(10)
H15B .744(2) .130(2) -.4250(10)
H15C .664(2) .236(2) -.4150(10)
H17A 1.120(2) -.257(3) -.2340(10)
H17B 1.117(2) -.166(3) -.293(2)
H17C 1.227(2) -.144(3) -.234(2)
H19A 1.370(2) .270(3) -.0810(10)
H19B 1.28(2) .364(3) -.083(2)
H19C 1.330(2) .275(3) -.0270(10)
H21A .516(2) .383(2) .0450(10)
H21B .603(2) .314(2) .1120(10)
H21C .640(2) .444(2) .0690(10)
H23A .389(2) -.008(3) -.098(2)
H23B .485(2) -.089(3) -.117(2)
H23C .401(2) -.036(3) -.160(2)

loop_
_geom_bond_atom_site_label_1
_geom_bond_atom_site_label_2
_geom_bond_distance
C1 C2 1.331(4)
C1 C14 1.509(3)
C1 C15 1.493(3)
C2 C3 1.491(3)
C3 C4 1.541(3)
C4 C5 1.549(3)
C5 C6 1.567(3)
C5 C20 1.530(3)
C5 C22 1.526(3)
C6 C7 1.503(4)
C6 C9 1.509(3)
C7 C8 1.317(4)
C9 C10 1.307(4)
C10 C11 1.489(3)
C11 C12 1.554(3)
C12 C13 1.548(3)
C12 C16 1.523(4)
C12 C18 1.521(3)
C13 C14 1.515(3)
C16 O1 1.194(4)
C16 O2 1.319(4)
C17 O2 1.440(4)
C18 O3 1.192(4)
C18 O4 1.334(3)
C19 O4 1.431(4)
C20 O5 1.195(3)
C20 O6 1.338(3)
C21 O6 1.450(3)
C22 O7 1.201(3)
C22 O8 1.324(3)
C23 O8 1.438(4)
